data_1505124
loop_
_publ_author_name
'Woody, Kathy B.'
'Bullock, Joseph E.'
'Parkin, Sean R.'
'Watson, Mark D.'

_publ_section_title
;
 Alternating Arene&#x2212;Perfluoroarene Poly(phenylene ethynylenes)
;
_journal_issue 13
_journal_name_full Macromolecules
_journal_page_first 4470
_journal_paper_doi 10.1021/ma062667x
_journal_volume 40
_journal_year 2007
_chemical_formula_sum 'C70 H100 F10 O4'
_chemical_formula_weight 1195.50
_chemical_name_systematic
; 
 ? 
;
_space_group_IT_number 2
_symmetry_space_group_name_Hall '-P 1'
_symmetry_space_group_name_H-M 'P -1'
_atom_sites_solution_hydrogens geom
_atom_sites_solution_primary direct
_atom_sites_solution_secondary difmap
_audit_creation_method SHELXL-97
_cell_angle_alpha 92.9600(5)
_cell_angle_beta 96.2200(5)
_cell_angle_gamma 94.3450(5)
_cell_formula_units_Z 1
_cell_length_a 7.47600(10)
_cell_length_b 10.07500(10)
_cell_length_c 21.8710(3)
_cell_measurement_temperature 90(2)
_cell_volume 1629.96(4)
_computing_structure_refinement 'SHELXL-97 (Sheldrick, 1997)'
_computing_structure_solution 'SHELXS-97 (Sheldrick, 1990)'
_diffrn_ambient_temperature 90(2)
_diffrn_measured_fraction_theta_full 0.997
_diffrn_measured_fraction_theta_max 0.997
_diffrn_radiation_monochromator graphite
_diffrn_radiation_source 'fine-focus sealed tube'
_diffrn_radiation_type MoK\a
_diffrn_radiation_wavelength 0.71073
_diffrn_reflns_av_R_equivalents 0.0222
_diffrn_reflns_av_sigmaI/netI 0.0341
_diffrn_reflns_limit_h_max 9
_diffrn_reflns_limit_h_min -9
_diffrn_reflns_limit_k_max 13
_diffrn_reflns_limit_k_min -13
_diffrn_reflns_limit_l_max 28
_diffrn_reflns_limit_l_min -28
_diffrn_reflns_number 14892
_diffrn_reflns_theta_full 27.49
_diffrn_reflns_theta_max 27.49
_diffrn_reflns_theta_min 1.88
_exptl_absorpt_coefficient_mu 0.093
_exptl_absorpt_correction_T_max 0.9817
_exptl_absorpt_correction_T_min 0.9727
_exptl_crystal_density_diffrn 1.218
_exptl_crystal_density_method 'not measured'
_exptl_crystal_F_000 642
_exptl_crystal_size_max 0.30
_exptl_crystal_size_mid 0.25
_exptl_crystal_size_min 0.20
_refine_diff_density_max 0.370
_refine_diff_density_min -0.288
_refine_diff_density_rms 0.072
_refine_ls_extinction_coef 0.019(3)
_refine_ls_extinction_expression Fc^*^=kFc[1+0.001xFc^2^\l^3^/sin(2\q)]^-1/4^
_refine_ls_extinction_method SHELXL
_refine_ls_goodness_of_fit_ref 1.057
_refine_ls_hydrogen_treatment mixed
_refine_ls_matrix_type full
_refine_ls_number_parameters 382
_refine_ls_number_reflns 7465
_refine_ls_number_restraints 0
_refine_ls_restrained_S_all 1.057
_refine_ls_R_factor_all 0.0608
_refine_ls_R_factor_gt 0.0429
_refine_ls_shift/su_max 0.001
_refine_ls_shift/su_mean 0.000
_refine_ls_structure_factor_coef Fsqd
_refine_ls_weighting_details 'calc w=1/[\s^2^(Fo^2^)+(0.0817P)^2^+0.0644P] where P=(Fo^2^+2Fc^2^)/3'
_refine_ls_weighting_scheme calc
_refine_ls_wR_factor_gt 0.1205
_refine_ls_wR_factor_ref 0.1329
_reflns_number_gt 5630
_reflns_number_total 7465
_reflns_threshold_expression >2sigma(I)
_cod_data_source_file ma062667xsi20061120_093618.cif
_cod_data_source_block k04139
_cod_database_code 1505124

loop_
_symmetry_equiv_pos_as_xyz
'x, y, z'
'-x, -y, -z'

loop_
_atom_site_label
_atom_site_type_symbol
_atom_site_fract_x
_atom_site_fract_y
_atom_site_fract_z
_atom_site_U_iso_or_equiv
_atom_site_adp_type
_atom_site_occupancy
_atom_site_symmetry_multiplicity
_atom_site_calc_flag
_atom_site_refinement_flags
O1 O 0.86210(10) 0.10027(7) -0.10939(3) 0.01948(18) Uani 1 1 d .
O2 O 1.02259(10) 0.15453(7) 0.10923(3) 0.01929(18) Uani 1 1 d .
F1 F 0.83610(10) 0.53463(7) 0.10997(3) 0.03243(19) Uani 1 1 d .
F2 F 0.72441(10) 0.78343(7) 0.10773(3) 0.03204(19) Uani 1 1 d .
F3 F 0.58329(10) 0.87544(6) -0.00009(3) 0.03174(19) Uani 1 1 d .
F4 F 0.55012(10) 0.71742(7) -0.10551(3) 0.0358(2) Uani 1 1 d .
F5 F 0.66259(10) 0.46856(7) -0.10356(3) 0.03227(19) Uani 1 1 d .
C1 C 0.93273(14) 0.12572(10) 0.00092(5) 0.0169(2) Uani 1 1 d .
C2 C 0.92727(14) 0.05008(10) -0.05514(5) 0.0176(2) Uani 1 1 d .
C3 C 1.00693(14) 0.07504(11) 0.05592(5) 0.0176(2) Uani 1 1 d .
C4 C 0.86655(14) 0.25520(11) 0.00238(5) 0.0191(2) Uani 1 1 d .
C5 C 0.81350(14) 0.36390(11) 0.00351(5) 0.0209(2) Uani 1 1 d .
C6 C 0.75314(14) 0.49512(10) 0.00307(5) 0.0198(2) Uani 1 1 d .
C7 C 0.76620(15) 0.57833(11) 0.05659(5) 0.0227(3) Uani 1 1 d .
C8 C 0.70949(15) 0.70525(11) 0.05582(5) 0.0235(3) Uani 1 1 d .
C9 C 0.63807(15) 0.75200(11) 0.00106(6) 0.0245(3) Uani 1 1 d .
C10 C 0.62286(16) 0.67212(11) -0.05279(5) 0.0250(3) Uani 1 1 d .
C11 C 0.68003(15) 0.54556(11) -0.05135(5) 0.0231(3) Uani 1 1 d .
C12 C 0.66742(15) 0.08034(13) -0.12276(5) 0.0269(3) Uani 1 1 d .
H12A H 0.6091 0.1419 -0.0958 0.032 Uiso 1 1 calc R
H12B H 0.6253 -0.0123 -0.1153 0.032 Uiso 1 1 calc R
C13 C 0.61869(16) 0.10731(12) -0.18949(5) 0.0249(3) Uani 1 1 d .
H13A H 0.6634 0.1997 -0.1964 0.030 Uiso 1 1 calc R
H13B H 0.4856 0.0997 -0.1989 0.030 Uiso 1 1 calc R
C14 C 0.69804(15) 0.01119(11) -0.23297(5) 0.0215(2) Uani 1 1 d .
H14A H 0.6582 -0.0811 -0.2242 0.026 Uiso 1 1 calc R
H14B H 0.8313 0.0220 -0.2245 0.026 Uiso 1 1 calc R
C15 C 0.64561(15) 0.03011(11) -0.30095(5) 0.0207(2) Uani 1 1 d .
H15A H 0.6733 0.1248 -0.3091 0.025 Uiso 1 1 calc R
H15B H 0.5138 0.0089 -0.3109 0.025 Uiso 1 1 calc R
C16 C 0.74424(15) -0.05754(11) -0.34269(5) 0.0211(2) Uani 1 1 d .
H16A H 0.8759 -0.0367 -0.3321 0.025 Uiso 1 1 calc R
H16B H 0.7159 -0.1520 -0.3343 0.025 Uiso 1 1 calc R
C17 C 0.69685(15) -0.04107(11) -0.41114(5) 0.0200(2) Uani 1 1 d .
H17A H 0.7210 0.0539 -0.4195 0.024 Uiso 1 1 calc R
H17B H 0.5662 -0.0655 -0.4222 0.024 Uiso 1 1 calc R
C18 C 0.80260(15) -0.12595(11) -0.45174(5) 0.0200(2) Uani 1 1 d .
H18A H 0.9332 -0.1016 -0.4405 0.024 Uiso 1 1 calc R
H18B H 0.7782 -0.2208 -0.4433 0.024 Uiso 1 1 calc R
C19 C 0.75679(14) -0.11028(10) -0.52042(5) 0.0196(2) Uani 1 1 d .
H19A H 0.7811 -0.0154 -0.5289 0.024 Uiso 1 1 calc R
H19B H 0.6262 -0.1348 -0.5318 0.024 Uiso 1 1 calc R
C20 C 0.86318(15) -0.19538(11) -0.56071(5) 0.0198(2) Uani 1 1 d .
H20A H 0.9937 -0.1702 -0.5495 0.024 Uiso 1 1 calc R
H20B H 0.8398 -0.2901 -0.5518 0.024 Uiso 1 1 calc R
C21 C 0.81731(15) -0.18169(11) -0.62954(5) 0.0210(2) Uani 1 1 d .
H21A H 0.6867 -0.2063 -0.6408 0.025 Uiso 1 1 calc R
H21B H 0.8418 -0.0872 -0.6386 0.025 Uiso 1 1 calc R
C22 C 0.92363(16) -0.26813(12) -0.66918(5) 0.0246(3) Uani 1 1 d .
H22A H 0.9016 -0.3623 -0.6593 0.030 Uiso 1 1 calc R
H22B H 1.0541 -0.2419 -0.6586 0.030 Uiso 1 1 calc R
C23 C 0.87529(19) -0.25751(14) -0.73812(6) 0.0345(3) Uani 1 1 d .
H23A H 0.7482 -0.2888 -0.7496 0.052 Uiso 1 1 calc R
H23B H 0.9516 -0.3125 -0.7608 0.052 Uiso 1 1 calc R
H23C H 0.8950 -0.1643 -0.7483 0.052 Uiso 1 1 calc R
C24 C 0.88370(15) 0.12474(11) 0.14908(5) 0.0199(2) Uani 1 1 d .
H24A H 0.8885 0.0325 0.1624 0.024 Uiso 1 1 calc R
H24B H 0.7627 0.1335 0.1270 0.024 Uiso 1 1 calc R
C25 C 0.91960(15) 0.22338(11) 0.20413(5) 0.0201(2) Uani 1 1 d .
H25A H 0.9011 0.3139 0.1904 0.024 Uiso 1 1 calc R
H25B H 1.0474 0.2229 0.2216 0.024 Uiso 1 1 calc R
C26 C 0.79889(15) 0.19365(11) 0.25449(5) 0.0210(2) Uani 1 1 d .
H26A H 0.6713 0.1992 0.2379 0.025 Uiso 1 1 calc R
H26B H 0.8125 0.1015 0.2669 0.025 Uiso 1 1 calc R
C27 C 0.84499(15) 0.29054(11) 0.31089(5) 0.0203(2) Uani 1 1 d .
H27A H 0.9749 0.2892 0.3254 0.024 Uiso 1 1 calc R
H27B H 0.8245 0.3818 0.2985 0.024 Uiso 1 1 calc R
C28 C 0.73610(14) 0.26010(11) 0.36423(5) 0.0192(2) Uani 1 1 d .
H28A H 0.7536 0.1680 0.3760 0.023 Uiso 1 1 calc R
H28B H 0.6063 0.2645 0.3503 0.023 Uiso 1 1 calc R
C29 C 0.78895(14) 0.35611(10) 0.42076(5) 0.0189(2) Uani 1 1 d .
H29A H 0.9187 0.3514 0.4346 0.023 Uiso 1 1 calc R
H29B H 0.7720 0.4482 0.4088 0.023 Uiso 1 1 calc R
C30 C 0.68078(14) 0.32738(10) 0.47450(5) 0.0179(2) Uani 1 1 d .
H30A H 0.6982 0.2355 0.4866 0.021 Uiso 1 1 calc R
H30B H 0.5509 0.3316 0.4606 0.021 Uiso 1 1 calc R
C31 C 0.73335(14) 0.42400(10) 0.53078(5) 0.0185(2) Uani 1 1 d .
H31A H 0.8630 0.4195 0.5449 0.022 Uiso 1 1 calc R
H31B H 0.7164 0.5159 0.5187 0.022 Uiso 1 1 calc R
C32 C 0.62378(15) 0.39484(11) 0.58420(5) 0.0185(2) Uani 1 1 d .
H32A H 0.4942 0.3995 0.5700 0.022 Uiso 1 1 calc R
H32B H 0.6404 0.3027 0.5961 0.022 Uiso 1 1 calc R
C33 C 0.67484(15) 0.49011(10) 0.64088(5) 0.0195(2) Uani 1 1 d .
H33A H 0.6594 0.5825 0.6291 0.023 Uiso 1 1 calc R
H33B H 0.8039 0.4847 0.6556 0.023 Uiso 1 1 calc R
C34 C 0.56228(16) 0.46018(11) 0.69335(5) 0.0234(3) Uani 1 1 d .
H34A H 0.5777 0.3677 0.7050 0.028 Uiso 1 1 calc R
H34B H 0.4333 0.4655 0.6786 0.028 Uiso 1 1 calc R
C35 C 0.61225(19) 0.55489(13) 0.75037(5) 0.0319(3) Uani 1 1 d .
H35A H 0.7354 0.5425 0.7683 0.048 Uiso 1 1 calc R
H35B H 0.5280 0.5358 0.7807 0.048 Uiso 1 1 calc R
H35C H 0.6055 0.6472 0.7387 0.048 Uiso 1 1 calc R

loop_
_atom_site_aniso_label
_atom_site_aniso_U_11
_atom_site_aniso_U_22
_atom_site_aniso_U_33
_atom_site_aniso_U_23
_atom_site_aniso_U_13
_atom_site_aniso_U_12
O1 0.0212(4) 0.0227(4) 0.0152(4) 0.0040(3) 0.0017(3) 0.0050(3)
O2 0.0235(4) 0.0199(4) 0.0151(4) -0.0034(3) 0.0066(3) 0.0022(3)
F1 0.0433(4) 0.0293(4) 0.0249(4) 0.0004(3) -0.0011(3) 0.0121(3)
F2 0.0393(4) 0.0245(4) 0.0324(4) -0.0090(3) 0.0074(3) 0.0062(3)
F3 0.0384(4) 0.0164(3) 0.0445(4) 0.0068(3) 0.0155(3) 0.0104(3)
F4 0.0486(5) 0.0313(4) 0.0300(4) 0.0107(3) 0.0031(3) 0.0159(3)
F5 0.0472(5) 0.0283(4) 0.0220(4) -0.0021(3) 0.0032(3) 0.0108(3)
C1 0.0175(5) 0.0164(5) 0.0178(5) 0.0005(4) 0.0050(4) 0.0040(4)
C2 0.0180(5) 0.0200(5) 0.0156(5) 0.0026(4) 0.0035(4) 0.0031(4)
C3 0.0182(5) 0.0182(5) 0.0167(5) -0.0018(4) 0.0053(4) 0.0009(4)
C4 0.0196(5) 0.0217(6) 0.0164(5) 0.0004(4) 0.0036(4) 0.0021(4)
C5 0.0215(5) 0.0207(6) 0.0213(6) 0.0011(4) 0.0055(4) 0.0032(5)
C6 0.0196(5) 0.0164(5) 0.0244(6) 0.0007(4) 0.0067(4) 0.0033(4)
C7 0.0229(6) 0.0228(6) 0.0233(6) 0.0026(5) 0.0051(5) 0.0039(5)
C8 0.0240(6) 0.0190(6) 0.0283(6) -0.0031(5) 0.0092(5) 0.0007(5)
C9 0.0248(6) 0.0152(5) 0.0360(7) 0.0036(5) 0.0115(5) 0.0054(4)
C10 0.0275(6) 0.0234(6) 0.0259(6) 0.0081(5) 0.0060(5) 0.0052(5)
C11 0.0257(6) 0.0217(6) 0.0226(6) -0.0003(5) 0.0067(5) 0.0024(5)
C12 0.0210(6) 0.0417(7) 0.0192(6) 0.0033(5) 0.0033(4) 0.0090(5)
C13 0.0254(6) 0.0322(6) 0.0184(6) 0.0023(5) 0.0012(4) 0.0110(5)
C14 0.0230(6) 0.0231(6) 0.0189(6) 0.0023(4) 0.0013(4) 0.0050(5)
C15 0.0213(5) 0.0219(6) 0.0189(5) 0.0010(4) 0.0013(4) 0.0038(4)
C16 0.0220(6) 0.0213(6) 0.0201(6) 0.0011(4) 0.0019(4) 0.0023(4)
C17 0.0211(5) 0.0200(6) 0.0186(5) -0.0001(4) 0.0008(4) 0.0033(4)
C18 0.0202(5) 0.0192(5) 0.0205(6) 0.0002(4) 0.0020(4) 0.0019(4)
C19 0.0207(5) 0.0185(5) 0.0198(5) -0.0002(4) 0.0019(4) 0.0034(4)
C20 0.0201(5) 0.0187(5) 0.0205(6) 0.0005(4) 0.0017(4) 0.0021(4)
C21 0.0230(6) 0.0201(6) 0.0200(6) 0.0012(4) 0.0026(4) 0.0024(5)
C22 0.0258(6) 0.0243(6) 0.0240(6) 0.0000(5) 0.0050(5) 0.0013(5)
C23 0.0402(8) 0.0407(8) 0.0231(6) -0.0005(6) 0.0084(5) 0.0022(6)
C24 0.0218(5) 0.0226(6) 0.0161(5) -0.0014(4) 0.0061(4) 0.0032(4)
C25 0.0237(6) 0.0195(5) 0.0179(5) -0.0027(4) 0.0064(4) 0.0029(4)
C26 0.0227(6) 0.0226(6) 0.0180(5) -0.0032(4) 0.0052(4) 0.0026(5)
C27 0.0219(5) 0.0205(6) 0.0188(5) -0.0038(4) 0.0058(4) 0.0013(4)
C28 0.0202(5) 0.0202(5) 0.0172(5) -0.0019(4) 0.0038(4) 0.0019(4)
C29 0.0205(5) 0.0183(5) 0.0181(5) -0.0024(4) 0.0050(4) 0.0016(4)
C30 0.0199(5) 0.0177(5) 0.0162(5) -0.0005(4) 0.0032(4) 0.0022(4)
C31 0.0207(5) 0.0174(5) 0.0173(5) -0.0013(4) 0.0030(4) 0.0014(4)
C32 0.0213(5) 0.0191(5) 0.0152(5) -0.0002(4) 0.0023(4) 0.0024(4)
C33 0.0227(6) 0.0186(5) 0.0171(5) -0.0014(4) 0.0028(4) 0.0017(4)
C34 0.0296(6) 0.0238(6) 0.0169(5) 0.0004(4) 0.0039(5) 0.0021(5)
C35 0.0432(8) 0.0326(7) 0.0195(6) -0.0034(5) 0.0054(5) 0.0020(6)

loop_
_atom_type_symbol
_atom_type_description
_atom_type_scat_dispersion_real
_atom_type_scat_dispersion_imag
_atom_type_scat_source
C C 0.0033 0.0016 'International Tables Vol C Tables 4.2.6.8 and 6.1.1.4'
H H 0.0000 0.0000 'International Tables Vol C Tables 4.2.6.8 and 6.1.1.4'
O O 0.0106 0.0060 'International Tables Vol C Tables 4.2.6.8 and 6.1.1.4'
F F 0.0171 0.0103 'International Tables Vol C Tables 4.2.6.8 and 6.1.1.4'

loop_
_geom_angle_atom_site_label_1
_geom_angle_atom_site_label_2
_geom_angle_atom_site_label_3
_geom_angle
_geom_angle_site_symmetry_1
_geom_angle_site_symmetry_3
C2 O1 C12 113.63(8) . .
C3 O2 C24 114.46(8) . .
C2 C1 C3 119.87(9) . .
C2 C1 C4 120.49(9) . .
C3 C1 C4 119.62(9) . .
O1 C2 C3 119.55(9) . 2_755
O1 C2 C1 120.56(9) . .
C3 C2 C1 119.87(10) 2_755 .
O2 C3 C2 120.91(9) . 2_755
O2 C3 C1 118.72(9) . .
C2 C3 C1 120.25(10) 2_755 .
C5 C4 C1 179.16(12) . .
C4 C5 C6 178.03(12) . .
C11 C6 C7 117.19(10) . .
C11 C6 C5 121.01(10) . .
C7 C6 C5 121.79(10) . .
F1 C7 C8 118.98(10) . .
F1 C7 C6 119.45(10) . .
C8 C7 C6 121.57(10) . .
F2 C8 C7 120.43(11) . .
F2 C8 C9 119.92(10) . .
C7 C8 C9 119.65(11) . .
F3 C9 C8 119.99(10) . .
F3 C9 C10 119.72(10) . .
C8 C9 C10 120.29(10) . .
F4 C10 C11 120.68(11) . .
F4 C10 C9 119.85(10) . .
C11 C10 C9 119.45(10) . .
F5 C11 C10 118.95(10) . .
F5 C11 C6 119.20(10) . .
C10 C11 C6 121.84(10) . .
O1 C12 C13 107.95(9) . .
O1 C12 H12A 110.1 . .
C13 C12 H12A 110.1 . .
O1 C12 H12B 110.1 . .
C13 C12 H12B 110.1 . .
H12A C12 H12B 108.4 . .
C12 C13 C14 112.20(9) . .
C12 C13 H13A 109.2 . .
C14 C13 H13A 109.2 . .
C12 C13 H13B 109.2 . .
C14 C13 H13B 109.2 . .
H13A C13 H13B 107.9 . .
C13 C14 C15 114.26(9) . .
C13 C14 H14A 108.7 . .
C15 C14 H14A 108.7 . .
C13 C14 H14B 108.7 . .
C15 C14 H14B 108.7 . .
H14A C14 H14B 107.6 . .
C14 C15 C16 112.44(9) . .
C14 C15 H15A 109.1 . .
C16 C15 H15A 109.1 . .
C14 C15 H15B 109.1 . .
C16 C15 H15B 109.1 . .
H15A C15 H15B 107.8 . .
C17 C16 C15 114.22(9) . .
C17 C16 H16A 108.7 . .
C15 C16 H16A 108.7 . .
C17 C16 H16B 108.7 . .
C15 C16 H16B 108.7 . .
H16A C16 H16B 107.6 . .
C16 C17 C18 113.12(9) . .
C16 C17 H17A 109.0 . .
C18 C17 H17A 109.0 . .
C16 C17 H17B 109.0 . .
C18 C17 H17B 109.0 . .
H17A C17 H17B 107.8 . .
C19 C18 C17 113.71(9) . .
C19 C18 H18A 108.8 . .
C17 C18 H18A 108.8 . .
C19 C18 H18B 108.8 . .
C17 C18 H18B 108.8 . .
H18A C18 H18B 107.7 . .
C18 C19 C20 113.40(9) . .
C18 C19 H19A 108.9 . .
C20 C19 H19A 108.9 . .
C18 C19 H19B 108.9 . .
C20 C19 H19B 108.9 . .
H19A C19 H19B 107.7 . .
C21 C20 C19 113.94(9) . .
C21 C20 H20A 108.8 . .
C19 C20 H20A 108.8 . .
C21 C20 H20B 108.8 . .
C19 C20 H20B 108.8 . .
H20A C20 H20B 107.7 . .
C22 C21 C20 113.30(9) . .
C22 C21 H21A 108.9 . .
C20 C21 H21A 108.9 . .
C22 C21 H21B 108.9 . .
C20 C21 H21B 108.9 . .
H21A C21 H21B 107.7 . .
C21 C22 C23 113.63(10) . .
C21 C22 H22A 108.8 . .
C23 C22 H22A 108.8 . .
C21 C22 H22B 108.8 . .
C23 C22 H22B 108.8 . .
H22A C22 H22B 107.7 . .
C22 C23 H23A 109.5 . .
C22 C23 H23B 109.5 . .
H23A C23 H23B 109.5 . .
C22 C23 H23C 109.5 . .
H23A C23 H23C 109.5 . .
H23B C23 H23C 109.5 . .
O2 C24 C25 107.03(8) . .
O2 C24 H24A 110.3 . .
C25 C24 H24A 110.3 . .
O2 C24 H24B 110.3 . .
C25 C24 H24B 110.3 . .
H24A C24 H24B 108.6 . .
C24 C25 C26 113.25(9) . .
C24 C25 H25A 108.9 . .
C26 C25 H25A 108.9 . .
C24 C25 H25B 108.9 . .
C26 C25 H25B 108.9 . .
H25A C25 H25B 107.7 . .
C27 C26 C25 112.04(9) . .
C27 C26 H26A 109.2 . .
C25 C26 H26A 109.2 . .
C27 C26 H26B 109.2 . .
C25 C26 H26B 109.2 . .
H26A C26 H26B 107.9 . .
C28 C27 C26 114.21(9) . .
C28 C27 H27A 108.7 . .
C26 C27 H27A 108.7 . .
C28 C27 H27B 108.7 . .
C26 C27 H27B 108.7 . .
H27A C27 H27B 107.6 . .
C27 C28 C29 113.10(9) . .
C27 C28 H28A 109.0 . .
C29 C28 H28A 109.0 . .
C27 C28 H28B 109.0 . .
C29 C28 H28B 109.0 . .
H28A C28 H28B 107.8 . .
C30 C29 C28 113.79(9) . .
C30 C29 H29A 108.8 . .
C28 C29 H29A 108.8 . .
C30 C29 H29B 108.8 . .
C28 C29 H29B 108.8 . .
H29A C29 H29B 107.7 . .
C29 C30 C31 113.62(9) . .
C29 C30 H30A 108.8 . .
C31 C30 H30A 108.8 . .
C29 C30 H30B 108.8 . .
C31 C30 H30B 108.8 . .
H30A C30 H30B 107.7 . .
C32 C31 C30 113.23(9) . .
C32 C31 H31A 108.9 . .
C30 C31 H31A 108.9 . .
C32 C31 H31B 108.9 . .
C30 C31 H31B 108.9 . .
H31A C31 H31B 107.7 . .
C33 C32 C31 113.95(9) . .
C33 C32 H32A 108.8 . .
C31 C32 H32A 108.8 . .
C33 C32 H32B 108.8 . .
C31 C32 H32B 108.8 . .
H32A C32 H32B 107.7 . .
C32 C33 C34 113.06(9) . .
C32 C33 H33A 109.0 . .
C34 C33 H33A 109.0 . .
C32 C33 H33B 109.0 . .
C34 C33 H33B 109.0 . .
H33A C33 H33B 107.8 . .
C33 C34 C35 113.54(9) . .
C33 C34 H34A 108.9 . .
C35 C34 H34A 108.9 . .
C33 C34 H34B 108.9 . .
C35 C34 H34B 108.9 . .
H34A C34 H34B 107.7 . .
C34 C35 H35A 109.5 . .
C34 C35 H35B 109.5 . .
H35A C35 H35B 109.5 . .
C34 C35 H35C 109.5 . .
H35A C35 H35C 109.5 . .
H35B C35 H35C 109.5 . .

loop_
_geom_bond_atom_site_label_1
_geom_bond_atom_site_label_2
_geom_bond_distance
_geom_bond_site_symmetry_2
O1 C2 1.3692(12) .
O1 C12 1.4497(13) .
O2 C3 1.3690(12) .
O2 C24 1.4505(12) .
F1 C7 1.3363(13) .
F2 C8 1.3374(13) .
F3 C9 1.3392(12) .
F4 C10 1.3379(13) .
F5 C11 1.3356(13) .
C1 C2 1.4049(14) .
C1 C3 1.4061(14) .
C1 C4 1.4299(15) .
C2 C3 1.3874(15) 2_755
C3 C2 1.3875(15) 2_755
C4 C5 1.1926(16) .
C5 C6 1.4290(15) .
C6 C11 1.3920(15) .
C6 C7 1.3942(16) .
C7 C8 1.3777(16) .
C8 C9 1.3780(16) .
C9 C10 1.3810(16) .
C10 C11 1.3759(16) .
C12 C13 1.5091(15) .
C12 H12A 0.9900 .
C12 H12B 0.9900 .
C13 C14 1.5193(15) .
C13 H13A 0.9900 .
C13 H13B 0.9900 .
C14 C15 1.5214(15) .
C14 H14A 0.9900 .
C14 H14B 0.9900 .
C15 C16 1.5225(15) .
C15 H15A 0.9900 .
C15 H15B 0.9900 .
C16 C17 1.5213(15) .
C16 H16A 0.9900 .
C16 H16B 0.9900 .
C17 C18 1.5234(15) .
C17 H17A 0.9900 .
C17 H17B 0.9900 .
C18 C19 1.5231(15) .
C18 H18A 0.9900 .
C18 H18B 0.9900 .
C19 C20 1.5236(15) .
C19 H19A 0.9900 .
C19 H19B 0.9900 .
C20 C21 1.5231(15) .
C20 H20A 0.9900 .
C20 H20B 0.9900 .
C21 C22 1.5224(15) .
C21 H21A 0.9900 .
C21 H21B 0.9900 .
C22 C23 1.5232(16) .
C22 H22A 0.9900 .
C22 H22B 0.9900 .
C23 H23A 0.9800 .
C23 H23B 0.9800 .
C23 H23C 0.9800 .
C24 C25 1.5084(14) .
C24 H24A 0.9900 .
C24 H24B 0.9900 .
C25 C26 1.5250(14) .
C25 H25A 0.9900 .
C25 H25B 0.9900 .
C26 C27 1.5250(14) .
C26 H26A 0.9900 .
C26 H26B 0.9900 .
C27 C28 1.5241(14) .
C27 H27A 0.9900 .
C27 H27B 0.9900 .
C28 C29 1.5274(14) .
C28 H28A 0.9900 .
C28 H28B 0.9900 .
C29 C30 1.5249(14) .
C29 H29A 0.9900 .
C29 H29B 0.9900 .
C30 C31 1.5266(14) .
C30 H30A 0.9900 .
C30 H30B 0.9900 .
C31 C32 1.5260(14) .
C31 H31A 0.9900 .
C31 H31B 0.9900 .
C32 C33 1.5240(14) .
C32 H32A 0.9900 .
C32 H32B 0.9900 .
C33 C34 1.5241(14) .
C33 H33A 0.9900 .
C33 H33B 0.9900 .
C34 C35 1.5256(16) .
C34 H34A 0.9900 .
C34 H34B 0.9900 .
C35 H35A 0.9800 .
C35 H35B 0.9800 .
C35 H35C 0.9800 .

loop_
_geom_torsion_atom_site_label_1
_geom_torsion_atom_site_label_2
_geom_torsion_atom_site_label_3
_geom_torsion_atom_site_label_4
_geom_torsion
_geom_torsion_site_symmetry_4
C12 O1 C2 C3 97.09(11) 2_755
C12 O1 C2 C1 -84.72(12) .
C3 C1 C2 O1 -177.37(9) .
C4 C1 C2 O1 1.40(15) .
C3 C1 C2 C3 0.81(17) 2_755
C4 C1 C2 C3 179.57(10) 2_755
C24 O2 C3 C2 -82.65(12) 2_755
C24 O2 C3 C1 101.22(11) .
C2 C1 C3 O2 175.34(9) .
C4 C1 C3 O2 -3.44(15) .
C2 C1 C3 C2 -0.81(17) 2_755
C4 C1 C3 C2 -179.59(10) 2_755
C2 C1 C4 C5 -92(8) .
C3 C1 C4 C5 87(8) .
C1 C4 C5 C6 47(10) .
C4 C5 C6 C11 47(4) .
C4 C5 C6 C7 -132(4) .
C11 C6 C7 F1 -179.74(10) .
C5 C6 C7 F1 -0.34(16) .
C11 C6 C7 C8 -0.08(16) .
C5 C6 C7 C8 179.33(10) .
F1 C7 C8 F2 0.05(16) .
C6 C7 C8 F2 -179.61(9) .
F1 C7 C8 C9 179.63(9) .
C6 C7 C8 C9 -0.04(17) .
F2 C8 C9 F3 -0.17(16) .
C7 C8 C9 F3 -179.75(10) .
F2 C8 C9 C10 179.74(10) .
C7 C8 C9 C10 0.16(17) .
F3 C9 C10 F4 -1.39(16) .
C8 C9 C10 F4 178.70(10) .
F3 C9 C10 C11 179.75(10) .
C8 C9 C10 C11 -0.17(17) .
F4 C10 C11 F5 0.31(17) .
C9 C10 C11 F5 179.17(10) .
F4 C10 C11 C6 -178.81(10) .
C9 C10 C11 C6 0.04(18) .
C7 C6 C11 F5 -179.04(10) .
C5 C6 C11 F5 1.54(16) .
C7 C6 C11 C10 0.07(17) .
C5 C6 C11 C10 -179.34(10) .
C2 O1 C12 C13 -165.83(9) .
O1 C12 C13 C14 62.33(13) .
C12 C13 C14 C15 177.31(9) .
C13 C14 C15 C16 173.67(9) .
C14 C15 C16 C17 -179.57(9) .
C15 C16 C17 C18 177.83(9) .
C16 C17 C18 C19 -179.89(8) .
C17 C18 C19 C20 179.95(9) .
C18 C19 C20 C21 179.43(9) .
C19 C20 C21 C22 -179.55(9) .
C20 C21 C22 C23 178.62(9) .
C3 O2 C24 C25 -178.60(8) .
O2 C24 C25 C26 -172.54(8) .
C24 C25 C26 C27 176.97(9) .
C25 C26 C27 C28 -176.42(9) .
C26 C27 C28 C29 178.27(9) .
C27 C28 C29 C30 179.78(9) .
C28 C29 C30 C31 -179.70(8) .
C29 C30 C31 C32 179.73(9) .
C30 C31 C32 C33 179.82(8) .
C31 C32 C33 C34 179.32(9) .
C32 C33 C34 C35 179.98(9) .
